data_2018494
loop_
_publ_author_name
'Urdaneta, Neudo'
'Nu\~nez, Jes\'us'
'Gonz\'alez, Teresa'
'Brice\~no, Alexander'

_publ_section_title
;
 1-[5-(4,5-Dimethyl-1,3,2-dioxaborolan-2-yl)thiophen-2-yl]ethanone and
 4-(4,4,5,5-tetramethyl-1,3,2-dioxaborolan-2-yl)benzaldehyde
;
_journal_coeditor_code FG3242
_journal_issue 6
_journal_name_full 'Acta Crystallographica Section C'
_journal_page_first o213
_journal_page_last o215
_journal_paper_doi 10.1107/S0108270112018598
_journal_volume 68
_journal_year 2012
_chemical_formula_iupac 'C10 H13 B O3 S'
_chemical_formula_moiety 'C10 H13 B O3 S'
_chemical_formula_sum 'C10 H13 B O3 S'
_chemical_formula_weight 224.07
_chemical_name_systematic
;
1-[5-(4,5-Dimethyl-1,3,2-dioxaborolan-2-yl)thiophen-2-yl]ethanone
;
_space_group_IT_number 14
_symmetry_cell_setting monoclinic
_symmetry_space_group_name_Hall '-P 2ybc'
_symmetry_space_group_name_H-M 'P 1 21/c 1'
_atom_sites_solution_hydrogens geom
_atom_sites_solution_primary direct
_atom_sites_solution_secondary difmap
_audit_creation_method SHELXL97
_cell_angle_alpha 90.00
_cell_angle_beta 103.390(16)
_cell_angle_gamma 90.00
_cell_formula_units_Z 4
_cell_length_a 6.038(3)
_cell_length_b 10.286(4)
_cell_length_c 20.096(8)
_cell_measurement_reflns_used 836
_cell_measurement_temperature 293(2)
_cell_measurement_theta_max 27.53
_cell_measurement_theta_min 1.97
_cell_volume 1214.2(9)
_computing_cell_refinement 'CrystalClear (Rigaku, 2005)'
_computing_data_collection 'CrystalClear (Rigaku, 2005)'
_computing_data_reduction 'CrystalClear (Rigaku, 2005)'
_computing_molecular_graphics
;
SHELXTL (Sheldrick, 2008) and DIAMOND (Brandenburg, 1999)
;
_computing_publication_material
;
SHELXTL (Sheldrick, 2008) and PLATON (Spek, 2009)
;
_computing_structure_refinement 'SHELXTL (Sheldrick, 2008)'
_computing_structure_solution
;
CrystalStructure (Rigaku/MSC, 2005) and SHELXTL  (Sheldrick,
2008)
;
_diffrn_ambient_temperature 293(2)
_diffrn_measured_fraction_theta_full 0.978
_diffrn_measured_fraction_theta_max 0.835
_diffrn_measurement_device 'Mercury (2x2 bin mode)'
_diffrn_measurement_device_type 'Rigaku AFC-7S Mercury'
_diffrn_measurement_method \w
_diffrn_radiation_monochromator graphite
_diffrn_radiation_source 'Normal-focus sealed tube'
_diffrn_radiation_type MoK\a
_diffrn_radiation_wavelength 0.71073
_diffrn_reflns_av_R_equivalents 0.0600
_diffrn_reflns_av_sigmaI/netI 0.0506
_diffrn_reflns_limit_h_max 6
_diffrn_reflns_limit_h_min -6
_diffrn_reflns_limit_k_max 13
_diffrn_reflns_limit_k_min -12
_diffrn_reflns_limit_l_max 25
_diffrn_reflns_limit_l_min -25
_diffrn_reflns_number 13808
_diffrn_reflns_theta_full 25.00
_diffrn_reflns_theta_max 27.67
_diffrn_reflns_theta_min 2.08
_diffrn_standards_decay_% 0
_diffrn_standards_interval_count 0
_diffrn_standards_interval_time 0
_diffrn_standards_number 0
_exptl_absorpt_coefficient_mu 0.250
_exptl_absorpt_correction_T_max 0.980
_exptl_absorpt_correction_T_min 0.962
_exptl_absorpt_correction_type multi-scan
_exptl_absorpt_process_details '(REQAB; Jacobson, 1998)'
_exptl_crystal_colour colourless
_exptl_crystal_density_diffrn 1.226
_exptl_crystal_density_method 'not measured'
_exptl_crystal_description block
_exptl_crystal_F_000 472
_exptl_crystal_size_max 0.42
_exptl_crystal_size_mid 0.33
_exptl_crystal_size_min 0.22
_refine_diff_density_max 0.179
_refine_diff_density_min -0.265
_refine_ls_extinction_method none
_refine_ls_goodness_of_fit_ref 1.082
_refine_ls_hydrogen_treatment constr
_refine_ls_matrix_type full
_refine_ls_number_parameters 139
_refine_ls_number_reflns 2365
_refine_ls_number_restraints 0
_refine_ls_restrained_S_all 1.082
_refine_ls_R_factor_all 0.1090
_refine_ls_R_factor_gt 0.0638
_refine_ls_shift/su_max 0.000
_refine_ls_shift/su_mean 0.000
_refine_ls_structure_factor_coef Fsqd
_refine_ls_weighting_details 'calc w = 1/[\s^2^(Fo^2^)+(0.0619P)^2^+0.3633P] where P=(Fo^2^+2Fc^2^)/3'
_refine_ls_weighting_scheme calc
_refine_ls_wR_factor_gt 0.1440
_refine_ls_wR_factor_ref 0.1672
_reflns_number_gt 1479
_reflns_number_total 2365
_reflns_threshold_expression I>2\s(I)
_cod_data_source_file fg3242.cif
_cod_data_source_block I
_cod_original_sg_symbol_H-M 'P 21/c'
_cod_database_code 2018494
_cod_database_fobs_code 2018494

loop_
_symmetry_equiv_pos_as_xyz
'x, y, z'
'-x, y+1/2, -z+1/2'
'-x, -y, -z'
'x, -y-1/2, z-1/2'

loop_
_atom_site_type_symbol
_atom_site_label
_atom_site_fract_x
_atom_site_fract_y
_atom_site_fract_z
_atom_site_U_iso_or_equiv
_atom_site_adp_type
_atom_site_calc_flag
_atom_site_refinement_flags
_atom_site_occupancy
_atom_site_symmetry_multiplicity
S S1 -0.08116(13) -0.06102(8) 0.41076(4) 0.0722(3) Uani d . 1 1
O O1 -0.2449(4) 0.2032(3) 0.33680(13) 0.0985(9) Uani d . 1 1
O O2 0.1025(4) 0.2696(2) 0.32444(14) 0.0980(8) Uani d . 1 1
O O3 -0.0798(5) -0.3107(3) 0.48410(19) 0.1243(11) Uani d . 1 1
B B1 -0.0174(7) 0.1781(4) 0.3488(2) 0.0738(10) Uani d . 1 1
C C1 -0.0545(8) 0.3691(4) 0.2914(2) 0.1065(14) Uani d . 1 1
H H1 -0.0580 0.3696 0.2424 0.128 Uiso calc R 1 1
C C2 -0.2886(8) 0.3259(5) 0.3013(2) 0.1107(15) Uani d . 1 1
H H2 -0.3437 0.3890 0.3303 0.133 Uiso calc R 1 1
C C3 0.0868(5) 0.0540(3) 0.38535(15) 0.0630(8) Uani d . 1 1
C C4 0.3103(5) 0.0150(3) 0.40285(16) 0.0702(9) Uani d . 1 1
H H4 0.4287 0.0644 0.3936 0.084 Uiso calc R 1 1
C C5 0.3439(5) -0.1055(3) 0.43578(16) 0.0675(8) Uani d . 1 1
H H5 0.4856 -0.1448 0.4502 0.081 Uiso calc R 1 1
C C6 0.1463(5) -0.1590(3) 0.44453(15) 0.0625(8) Uani d . 1 1
C C7 0.1096(7) -0.2809(3) 0.4785(2) 0.0847(11) Uani d . 1 1
C C8 0.3125(7) -0.3645(4) 0.5073(2) 0.1080(14) Uani d . 1 1
H H8A 0.2626 -0.4502 0.5158 0.162 Uiso calc R 1 1
H H8B 0.3975 -0.3274 0.5493 0.162 Uiso calc R 1 1
H H8C 0.4074 -0.3695 0.4751 0.162 Uiso calc R 1 1
C C9 -0.4652(8) 0.3080(7) 0.2357(3) 0.170(3) Uani d . 1 1
H H9A -0.5990 0.2692 0.2453 0.255 Uiso calc R 1 1
H H9B -0.4059 0.2523 0.2056 0.255 Uiso calc R 1 1
H H9C -0.5035 0.3909 0.2142 0.255 Uiso calc R 1 1
C C10 0.0263(12) 0.4987(5) 0.3210(4) 0.187(3) Uani d . 1 1
H H10A 0.1768 0.5148 0.3147 0.280 Uiso calc R 1 1
H H10B 0.0290 0.4994 0.3689 0.280 Uiso calc R 1 1
H H10C -0.0750 0.5652 0.2983 0.280 Uiso calc R 1 1

loop_
_atom_site_aniso_label
_atom_site_aniso_U_11
_atom_site_aniso_U_22
_atom_site_aniso_U_33
_atom_site_aniso_U_12
_atom_site_aniso_U_13
_atom_site_aniso_U_23
S1 0.0442(5) 0.0841(6) 0.0895(6) -0.0001(4) 0.0179(4) 0.0033(5)
O1 0.0650(16) 0.122(2) 0.1110(19) 0.0254(14) 0.0258(13) 0.0537(16)
O2 0.0786(18) 0.1005(18) 0.120(2) 0.0116(14) 0.0334(15) 0.0405(16)
O3 0.099(2) 0.0847(18) 0.210(3) -0.0057(15) 0.077(2) 0.0258(19)
B1 0.059(2) 0.093(3) 0.072(2) 0.010(2) 0.0217(19) 0.012(2)
C1 0.110(3) 0.110(3) 0.105(3) 0.026(3) 0.036(3) 0.049(3)
C2 0.102(3) 0.135(3) 0.106(3) 0.048(3) 0.046(3) 0.056(3)
C3 0.0529(18) 0.0754(19) 0.0611(17) -0.0002(15) 0.0140(14) 0.0021(16)
C4 0.0474(19) 0.086(2) 0.079(2) -0.0043(16) 0.0180(15) 0.0076(18)
C5 0.0469(19) 0.076(2) 0.081(2) 0.0058(15) 0.0175(16) 0.0074(17)
C6 0.0569(19) 0.0630(17) 0.0701(19) 0.0010(14) 0.0196(15) -0.0017(15)
C7 0.087(3) 0.067(2) 0.111(3) 0.0005(19) 0.046(2) 0.001(2)
C8 0.099(3) 0.089(3) 0.144(4) 0.024(2) 0.046(3) 0.037(3)
C9 0.080(3) 0.276(8) 0.149(5) 0.029(4) 0.018(3) 0.104(5)
C10 0.217(7) 0.098(4) 0.242(7) 0.013(4) 0.043(6) 0.013(4)

loop_
_atom_type_symbol
_atom_type_description
_atom_type_scat_dispersion_real
_atom_type_scat_dispersion_imag
_atom_type_scat_source
C C 0.0033 0.0016 'International Tables Vol C Tables 4.2.6.8 and 6.1.1.4'
H H 0.0000 0.0000 'International Tables Vol C Tables 4.2.6.8 and 6.1.1.4'
B B 0.0013 0.0007 'International Tables Vol C Tables 4.2.6.8 and 6.1.1.4'
O O 0.0106 0.0060 'International Tables Vol C Tables 4.2.6.8 and 6.1.1.4'
S S 0.1246 0.1234 'International Tables Vol C Tables 4.2.6.8 and 6.1.1.4'

loop_
_geom_angle_atom_site_label_1
_geom_angle_atom_site_label_2
_geom_angle_atom_site_label_3
_geom_angle
C3 S1 C6 92.80(15)
B1 O1 C2 108.4(3)
B1 O2 C1 108.1(3)
O2 B1 O1 114.0(3)
O2 B1 C3 124.1(3)
O1 B1 C3 121.9(3)
O2 C1 C10 109.3(4)
O2 C1 C2 105.1(3)
C10 C1 C2 115.6(5)
O2 C1 H1 108.9
C10 C1 H1 108.9
C2 C1 H1 108.9
O1 C2 C9 109.8(4)
O1 C2 C1 104.3(3)
C9 C2 C1 114.1(4)
O1 C2 H2 109.5
C9 C2 H2 109.5
C1 C2 H2 109.5
C4 C3 B1 129.5(3)
C4 C3 S1 109.7(2)
B1 C3 S1 120.8(2)
C3 C4 C5 114.0(3)
C3 C4 H4 123.0
C5 C4 H4 123.0
C6 C5 C4 112.6(3)
C6 C5 H5 123.7
C4 C5 H5 123.7
C5 C6 C7 129.5(3)
C5 C6 S1 110.9(2)
C7 C6 S1 119.6(2)
O3 C7 C6 120.3(4)
O3 C7 C8 121.5(3)
C6 C7 C8 118.1(3)
C7 C8 H8A 109.5
C7 C8 H8B 109.5
H8A C8 H8B 109.5
C7 C8 H8C 109.5
H8A C8 H8C 109.5
H8B C8 H8C 109.5
C2 C9 H9A 109.5
C2 C9 H9B 109.5
H9A C9 H9B 109.5
C2 C9 H9C 109.5
H9A C9 H9C 109.5
H9B C9 H9C 109.5
C1 C10 H10A 109.5
C1 C10 H10B 109.5
H10A C10 H10B 109.5
C1 C10 H10C 109.5
H10A C10 H10C 109.5
H10B C10 H10C 109.5

loop_
_geom_bond_atom_site_label_1
_geom_bond_atom_site_label_2
_geom_bond_distance
S1 C3 1.711(3)
S1 C6 1.712(3)
O1 B1 1.363(4)
O1 C2 1.443(4)
O2 B1 1.347(5)
O2 C1 1.447(4)
O3 C7 1.214(4)
B1 C3 1.533(5)
C1 C10 1.495(7)
C1 C2 1.538(6)
C1 H1 0.9800
C2 C9 1.503(6)
C2 H2 0.9800
C3 C4 1.373(4)
C4 C5 1.397(4)
C4 H4 0.9300
C5 C6 1.362(4)
C5 H5 0.9300
C6 C7 1.469(5)
C7 C8 1.499(5)
C8 H8A 0.9600
C8 H8B 0.9600
C8 H8C 0.9600
C9 H9A 0.9600
C9 H9B 0.9600
C9 H9C 0.9600
C10 H10A 0.9600
C10 H10B 0.9600
C10 H10C 0.9600

loop_
_geom_torsion_atom_site_label_1
_geom_torsion_atom_site_label_2
_geom_torsion_atom_site_label_3
_geom_torsion_atom_site_label_4
_geom_torsion
C1 O2 B1 O1 -0.5(5)
C1 O2 B1 C3 178.0(3)
C2 O1 B1 O2 -1.0(5)
C2 O1 B1 C3 -179.5(3)
B1 O2 C1 C10 126.2(4)
B1 O2 C1 C2 1.6(5)
B1 O1 C2 C9 124.6(4)
B1 O1 C2 C1 1.9(5)
O2 C1 C2 O1 -2.1(5)
C10 C1 C2 O1 -122.6(5)
O2 C1 C2 C9 -121.9(4)
C10 C1 C2 C9 117.6(5)
O2 B1 C3 C4 3.3(6)
O1 B1 C3 C4 -178.3(3)
O2 B1 C3 S1 -176.6(3)
O1 B1 C3 S1 1.7(5)
C6 S1 C3 C4 0.2(2)
C6 S1 C3 B1 -179.8(3)
B1 C3 C4 C5 -179.7(3)
S1 C3 C4 C5 0.2(4)
C3 C4 C5 C6 -0.8(4)
C4 C5 C6 C7 -177.6(3)
C4 C5 C6 S1 0.9(4)
C3 S1 C6 C5 -0.7(3)
C3 S1 C6 C7 178.0(3)
C5 C6 C7 O3 176.8(4)
S1 C6 C7 O3 -1.7(5)
C5 C6 C7 C8 -1.8(6)
S1 C6 C7 C8 179.8(3)
